data_4079400
loop_
_publ_author_name
'Arii, Hidekazu'
'Hashimoto, Rei'
'Mochida, Kunio'
'Kawashima, Takayuki'

_publ_section_title
;
 Syntheses of Di- and Trinuclear Platinum Complexes with Multibridged
 Germanium Centers Derived from Unsymmetrical Digermanes
;
_journal_issue 18
_journal_name_full Organometallics
_journal_page_first 6635
_journal_paper_doi 10.1021/om3007147
_journal_volume 31
_journal_year 2012
_chemical_formula_sum 'C70 H74 Ge3 P4 Pt2'
_chemical_formula_weight 1647.12
_chemical_name_systematic
; 
 ? 
;
_space_group_IT_number 11
_symmetry_cell_setting monoclinic
_symmetry_space_group_name_Hall '-P 2yb'
_symmetry_space_group_name_H-M 'P 1 21/m 1'
_atom_sites_solution_hydrogens geom
_atom_sites_solution_primary direct
_atom_sites_solution_secondary difmap
_audit_creation_method SHELXL-97
_cell_angle_alpha 90.00
_cell_angle_beta 113.173(2)
_cell_angle_gamma 90.00
_cell_formula_units_Z 2
_cell_length_a 11.7251(15)
_cell_length_b 24.701(3)
_cell_length_c 11.8731(15)
_cell_measurement_reflns_used 6890
_cell_measurement_temperature 123
_cell_measurement_theta_max 27.42
_cell_measurement_theta_min 2.49
_cell_volume 3161.3(7)
_computing_cell_refinement 'APEX2 (Bruker AXS, 2006)'
_computing_data_collection 'APEX2 (Bruker AXS, 2006)'
_computing_data_reduction 'SAINT (Bruker AXS, 2004)'
_computing_molecular_graphics 'XSHEL (Bruker AXS,2002)'
_computing_publication_material 'XCIF (Bruker AXS, 2001)'
_computing_structure_refinement 'SHELXL-97 (Sheldrick, 1997)'
_computing_structure_solution 'SHELXS-97 (Sheldrick, 1997)'
_diffrn_ambient_temperature 123
_diffrn_detector_area_resol_mean 8.333
_diffrn_measured_fraction_theta_full 0.969
_diffrn_measured_fraction_theta_max 0.969
_diffrn_measurement_device_type 'Bruker APEXII CCD area detector'
_diffrn_measurement_method 'phi and omega scans'
_diffrn_radiation_monochromator 'Bruker Helios multilayer confocal mirror'
_diffrn_radiation_source 'Bruker TXS fine-focus rotating anode'
_diffrn_radiation_type MoK\a
_diffrn_radiation_wavelength 0.71073
_diffrn_reflns_av_R_equivalents 0.0292
_diffrn_reflns_av_sigmaI/netI 0.0386
_diffrn_reflns_limit_h_max 15
_diffrn_reflns_limit_h_min -15
_diffrn_reflns_limit_k_max 31
_diffrn_reflns_limit_k_min -26
_diffrn_reflns_limit_l_max 15
_diffrn_reflns_limit_l_min -15
_diffrn_reflns_number 17744
_diffrn_reflns_theta_full 27.44
_diffrn_reflns_theta_max 27.44
_diffrn_reflns_theta_min 1.65
_exptl_absorpt_coefficient_mu 5.962
_exptl_absorpt_correction_T_max 0.6470
_exptl_absorpt_correction_T_min 0.3818
_exptl_absorpt_correction_type empirical
_exptl_absorpt_process_details
;
SADABS Sheldrick 1996
;
_exptl_crystal_colour yellow
_exptl_crystal_density_diffrn 1.730
_exptl_crystal_density_method 'not measured'
_exptl_crystal_description plate
_exptl_crystal_F_000 1612
_exptl_crystal_size_max 0.20
_exptl_crystal_size_mid 0.10
_exptl_crystal_size_min 0.08
_refine_diff_density_max 1.889
_refine_diff_density_min -0.647
_refine_diff_density_rms 0.116
_refine_ls_extinction_method none
_refine_ls_goodness_of_fit_ref 1.027
_refine_ls_hydrogen_treatment mixed
_refine_ls_matrix_type full
_refine_ls_number_parameters 387
_refine_ls_number_reflns 7160
_refine_ls_number_restraints 0
_refine_ls_restrained_S_all 1.027
_refine_ls_R_factor_all 0.0388
_refine_ls_R_factor_gt 0.0265
_refine_ls_shift/su_max 0.002
_refine_ls_shift/su_mean 0.000
_refine_ls_structure_factor_coef Fsqd
_refine_ls_weighting_details 'calc w=1/[\s^2^(Fo^2^)+(0.0256P)^2^+0.6819P] where P=(Fo^2^+2Fc^2^)/3'
_refine_ls_weighting_scheme calc
_refine_ls_wR_factor_gt 0.0544
_refine_ls_wR_factor_ref 0.0579
_reflns_number_gt 5871
_reflns_number_total 7160
_reflns_threshold_expression >2sigma(I)
_cod_data_source_file om3007147_si_002.cif
_cod_data_source_block complex4
_cod_depositor_comments
;
The following automatic conversions were performed:

'_symmetry_cell_setting' value 'Monoclinic' changed to 'monoclinic'
according to /home/saulius/struct/CIF-dictionaries/cif_core.dic
dictionary named 'cif_core.dic' version 2.4.2 from 2011-04-26.

Automatic conversion script
Id: cif_fix_values 1891 2012-01-12 08:04:46Z andrius 
;
_cod_original_sg_symbol_H-M 'P2(1)/m  '
_cod_database_code 4079400

loop_
_symmetry_equiv_pos_as_xyz
'x, y, z'
'-x, y+1/2, -z'
'-x, -y, -z'
'x, -y-1/2, z'

loop_
_atom_site_label
_atom_site_type_symbol
_atom_site_fract_x
_atom_site_fract_y
_atom_site_fract_z
_atom_site_U_iso_or_equiv
_atom_site_adp_type
_atom_site_occupancy
_atom_site_symmetry_multiplicity
_atom_site_calc_flag
_atom_site_refinement_flags
Pt1 Pt 0.821863(12) 0.167761(5) 0.801909(12) 0.01421(4) Uani 1 1 d .
Ge1 Ge 0.76616(5) 0.2500 0.67043(4) 0.01559(11) Uani 1 2 d S
Ge2 Ge 0.54036(5) 0.2500 0.60149(5) 0.01911(12) Uani 1 2 d S
Ge3 Ge 0.87703(5) 0.2500 0.92703(4) 0.01568(11) Uani 1 2 d S
P1 P 0.82074(9) 0.09157(4) 0.68879(8) 0.0186(2) Uani 1 1 d .
P2 P 0.83566(9) 0.10930(4) 0.95425(8) 0.0192(2) Uani 1 1 d .
C1 C 0.7950(3) 0.03231(14) 0.7708(3) 0.0231(8) Uani 1 1 d .
H1A H 0.7051 0.0275 0.7491 0.028 Uiso 1 1 calc R
H1B H 0.8269 -0.0007 0.7458 0.028 Uiso 1 1 calc R
C2 C 0.8621(3) 0.04051(14) 0.9098(3) 0.0242(9) Uani 1 1 d .
H2A H 0.9522 0.0345 0.9345 0.029 Uiso 1 1 calc R
H2B H 0.8314 0.0137 0.9532 0.029 Uiso 1 1 calc R
C3 C 0.7215(3) 0.07598(14) 0.5292(3) 0.0212(8) Uani 1 1 d .
C4 C 0.6471(3) 0.03026(15) 0.4913(3) 0.0256(8) Uani 1 1 d .
H4 H 0.6484 0.0039 0.5502 0.031 Uiso 1 1 calc R
C5 C 0.5713(4) 0.02241(17) 0.3694(4) 0.0307(9) Uani 1 1 d .
H5 H 0.5207 -0.0090 0.3451 0.037 Uiso 1 1 calc R
C6 C 0.5692(4) 0.06009(17) 0.2834(4) 0.0341(10) Uani 1 1 d .
H6 H 0.5162 0.0550 0.1997 0.041 Uiso 1 1 calc R
C7 C 0.6440(4) 0.10539(16) 0.3184(4) 0.0340(10) Uani 1 1 d .
H7 H 0.6435 0.1311 0.2587 0.041 Uiso 1 1 calc R
C8 C 0.7200(4) 0.11333(15) 0.4411(3) 0.0280(9) Uani 1 1 d .
H8 H 0.7714 0.1445 0.4649 0.034 Uiso 1 1 calc R
C9 C 0.9744(3) 0.07994(14) 0.6892(3) 0.0222(8) Uani 1 1 d .
C10 C 1.0585(4) 0.12255(16) 0.7187(4) 0.0323(9) Uani 1 1 d .
H10 H 1.0374 0.1564 0.7435 0.039 Uiso 1 1 calc R
C11 C 1.1725(4) 0.11586(18) 0.7121(4) 0.0390(11) Uani 1 1 d .
H11 H 1.2288 0.1454 0.7310 0.047 Uiso 1 1 calc R
C12 C 1.2057(4) 0.06709(18) 0.6785(4) 0.0351(10) Uani 1 1 d .
H12 H 1.2844 0.0631 0.6739 0.042 Uiso 1 1 calc R
C13 C 1.1255(4) 0.02439(18) 0.6518(4) 0.0404(11) Uani 1 1 d .
H13 H 1.1490 -0.0097 0.6307 0.048 Uiso 1 1 calc R
C14 C 1.0097(4) 0.03093(17) 0.6555(4) 0.0385(11) Uani 1 1 d .
H14 H 0.9534 0.0013 0.6346 0.046 Uiso 1 1 calc R
C15 C 0.6856(3) 0.10726(15) 0.9688(3) 0.0229(8) Uani 1 1 d .
C16 C 0.6430(4) 0.15440(16) 1.0014(4) 0.0299(9) Uani 1 1 d .
H16 H 0.6946 0.1856 1.0215 0.036 Uiso 1 1 calc R
C17 C 0.5270(4) 0.15727(18) 1.0055(4) 0.0371(10) Uani 1 1 d .
H17 H 0.5008 0.1897 1.0310 0.044 Uiso 1 1 calc R
C18 C 0.4492(4) 0.11298(19) 0.9724(4) 0.0403(11) Uani 1 1 d .
H18 H 0.3688 0.1150 0.9736 0.048 Uiso 1 1 calc R
C19 C 0.4887(4) 0.06595(19) 0.9379(4) 0.0396(11) Uani 1 1 d .
H19 H 0.4350 0.0355 0.9144 0.047 Uiso 1 1 calc R
C20 C 0.6065(4) 0.06246(17) 0.9368(4) 0.0331(10) Uani 1 1 d .
H20 H 0.6334 0.0295 0.9142 0.040 Uiso 1 1 calc R
C21 C 0.9523(3) 0.11308(14) 1.1117(3) 0.0227(8) Uani 1 1 d .
C22 C 1.0747(4) 0.11728(15) 1.1274(4) 0.0291(9) Uani 1 1 d .
H22 H 1.0958 0.1191 1.0580 0.035 Uiso 1 1 calc R
C23 C 1.1688(4) 0.11880(16) 1.2462(4) 0.0348(10) Uani 1 1 d .
H23 H 1.2534 0.1210 1.2568 0.042 Uiso 1 1 calc R
C24 C 1.1387(4) 0.11720(16) 1.3457(4) 0.0371(11) Uani 1 1 d .
H24 H 1.2024 0.1183 1.4257 0.044 Uiso 1 1 calc R
C25 C 1.0160(4) 0.11393(17) 1.3313(4) 0.0375(11) Uani 1 1 d .
H25 H 0.9954 0.1133 1.4010 0.045 Uiso 1 1 calc R
C26 C 0.9224(4) 0.11149(16) 1.2133(3) 0.0331(10) Uani 1 1 d .
H26 H 0.8381 0.1087 1.2030 0.040 Uiso 1 1 calc R
C27 C 0.8072(5) 0.2500 0.5231(4) 0.0190(11) Uani 1 2 d S
C28 C 0.7160(5) 0.2500 0.4032(5) 0.0255(12) Uani 1 2 d S
H28 H 0.6310 0.2500 0.3911 0.031 Uiso 1 2 calc SR
C29 C 0.7469(6) 0.2500 0.3027(5) 0.0318(14) Uani 1 2 d S
H29 H 0.6831 0.2500 0.2227 0.038 Uiso 1 2 calc SR
C30 C 0.8691(6) 0.2500 0.3168(5) 0.0415(16) Uani 1 2 d S
H30 H 0.8899 0.2500 0.2472 0.050 Uiso 1 2 calc SR
C31 C 0.9620(6) 0.2500 0.4346(6) 0.0397(15) Uani 1 2 d S
H31 H 1.0468 0.2500 0.4459 0.048 Uiso 1 2 calc SR
C32 C 0.9297(5) 0.2500 0.5345(5) 0.0267(12) Uani 1 2 d S
H32 H 0.9938 0.2500 0.6143 0.032 Uiso 1 2 calc SR
C33 C 0.4626(3) 0.18462(15) 0.5042(4) 0.0265(9) Uani 1 1 d .
H33A H 0.3737 0.1920 0.4555 0.032 Uiso 1 1 calc R
H33B H 0.5025 0.1769 0.4463 0.032 Uiso 1 1 calc R
C34 C 0.4741(4) 0.13481(16) 0.5843(4) 0.0354(10) Uani 1 1 d .
H34A H 0.5614 0.1292 0.6381 0.053 Uiso 1 1 calc R
H34B H 0.4429 0.1029 0.5321 0.053 Uiso 1 1 calc R
H34C H 0.4254 0.1404 0.6341 0.053 Uiso 1 1 calc R
C35 C 0.4813(6) 0.2500 0.7350(5) 0.0377(15) Uani 1 2 d S
H35A H 0.5136 0.2176 0.7868 0.045 Uiso 0.50 1 calc PR
H35B H 0.5136 0.2824 0.7868 0.045 Uiso 0.50 1 calc PR
C36 C 0.3391(6) 0.2500 0.6852(7) 0.0482(18) Uani 1 2 d S
H36A H 0.3075 0.2849 0.6462 0.072 Uiso 0.50 1 calc PR
H36B H 0.3124 0.2442 0.7528 0.072 Uiso 0.50 1 calc PR
H36C H 0.3065 0.2209 0.6249 0.072 Uiso 0.50 1 calc PR
C37 C 1.0600(5) 0.2500 1.0061(4) 0.0198(11) Uani 1 2 d S
C38 C 1.1317(5) 0.2500 0.9377(5) 0.0308(13) Uani 1 2 d S
H38 H 1.0923 0.2500 0.8508 0.037 Uiso 1 2 calc SR
C39 C 1.2608(5) 0.2500 0.9935(6) 0.0430(16) Uani 1 2 d S
H39 H 1.3088 0.2500 0.9451 0.052 Uiso 1 2 calc SR
C40 C 1.3190(6) 0.2500 1.1209(6) 0.0415(16) Uani 1 2 d S
H40 H 1.4070 0.2500 1.1592 0.050 Uiso 1 2 calc SR
C41 C 1.2516(5) 0.2500 1.1900(5) 0.0345(15) Uani 1 2 d S
H41 H 1.2919 0.2500 1.2768 0.041 Uiso 1 2 calc SR
C42 C 1.1224(5) 0.2500 1.1338(5) 0.0268(13) Uani 1 2 d S
H42 H 1.0756 0.2500 1.1834 0.032 Uiso 1 2 calc SR
H1H H 0.843(4) 0.2500 1.032(4) 0.023(14) Uiso 1 2 d S

loop_
_atom_site_aniso_label
_atom_site_aniso_U_11
_atom_site_aniso_U_22
_atom_site_aniso_U_33
_atom_site_aniso_U_23
_atom_site_aniso_U_13
_atom_site_aniso_U_12
Pt1 0.01727(7) 0.00958(7) 0.01409(7) 0.00019(5) 0.00435(5) 0.00070(5)
Ge1 0.0217(3) 0.0110(2) 0.0129(2) 0.000 0.0056(2) 0.000
Ge2 0.0214(3) 0.0154(3) 0.0182(3) 0.000 0.0052(2) 0.000
Ge3 0.0206(3) 0.0122(3) 0.0127(2) 0.000 0.0049(2) 0.000
P1 0.0213(5) 0.0128(4) 0.0201(5) -0.0021(3) 0.0065(4) 0.0003(4)
P2 0.0236(5) 0.0132(4) 0.0165(4) 0.0021(3) 0.0033(4) -0.0002(4)
C1 0.026(2) 0.0132(18) 0.027(2) -0.0010(14) 0.0077(16) -0.0012(14)
C2 0.030(2) 0.0125(18) 0.023(2) 0.0043(14) 0.0029(17) 0.0022(15)
C3 0.0225(19) 0.0177(19) 0.0219(19) -0.0040(14) 0.0073(16) 0.0028(15)
C4 0.029(2) 0.023(2) 0.026(2) -0.0056(15) 0.0123(17) -0.0023(16)
C5 0.031(2) 0.032(2) 0.029(2) -0.0106(17) 0.0121(18) -0.0072(18)
C6 0.037(2) 0.034(2) 0.024(2) -0.0071(17) 0.0031(18) 0.0005(19)
C7 0.049(3) 0.029(2) 0.021(2) 0.0001(16) 0.0110(19) 0.0033(19)
C8 0.035(2) 0.019(2) 0.027(2) -0.0067(15) 0.0093(18) -0.0029(16)
C9 0.0232(19) 0.0173(19) 0.0234(19) -0.0039(14) 0.0062(16) 0.0024(15)
C10 0.030(2) 0.021(2) 0.049(3) -0.0006(18) 0.019(2) 0.0007(17)
C11 0.033(2) 0.028(2) 0.060(3) -0.005(2) 0.022(2) -0.0061(18)
C12 0.025(2) 0.043(3) 0.039(2) -0.002(2) 0.0128(19) 0.0045(19)
C13 0.034(2) 0.032(3) 0.058(3) -0.014(2) 0.021(2) 0.0052(19)
C14 0.032(2) 0.026(2) 0.061(3) -0.018(2) 0.023(2) -0.0051(18)
C15 0.024(2) 0.028(2) 0.0175(18) 0.0049(15) 0.0091(15) -0.0037(16)
C16 0.027(2) 0.031(2) 0.030(2) 0.0072(17) 0.0088(18) -0.0003(17)
C17 0.033(2) 0.044(3) 0.033(2) 0.0067(19) 0.013(2) 0.0053(19)
C18 0.026(2) 0.056(3) 0.038(3) 0.012(2) 0.011(2) -0.001(2)
C19 0.033(2) 0.042(3) 0.039(3) 0.001(2) 0.010(2) -0.014(2)
C20 0.039(2) 0.028(2) 0.032(2) -0.0016(17) 0.0135(19) -0.0048(18)
C21 0.029(2) 0.0120(17) 0.0208(18) 0.0035(13) 0.0027(16) -0.0021(15)
C22 0.032(2) 0.021(2) 0.030(2) 0.0051(16) 0.0090(18) -0.0047(16)
C23 0.028(2) 0.024(2) 0.039(2) 0.0028(18) -0.0007(19) -0.0056(17)
C24 0.037(2) 0.024(2) 0.028(2) 0.0016(17) -0.0109(19) -0.0074(18)
C25 0.049(3) 0.037(3) 0.020(2) 0.0030(17) 0.007(2) 0.001(2)
C26 0.032(2) 0.033(2) 0.026(2) 0.0034(17) 0.0023(18) -0.0011(18)
C27 0.033(3) 0.008(2) 0.019(3) 0.000 0.013(2) 0.000
C28 0.035(3) 0.016(3) 0.025(3) 0.000 0.011(2) 0.000
C29 0.051(4) 0.025(3) 0.018(3) 0.000 0.013(3) 0.000
C30 0.061(4) 0.045(4) 0.026(3) 0.000 0.025(3) 0.000
C31 0.040(4) 0.047(4) 0.039(4) 0.000 0.021(3) 0.000
C32 0.039(3) 0.024(3) 0.020(3) 0.000 0.014(2) 0.000
C33 0.023(2) 0.023(2) 0.031(2) -0.0037(16) 0.0078(17) -0.0042(16)
C34 0.030(2) 0.020(2) 0.054(3) 0.0019(18) 0.013(2) 0.0034(17)
C35 0.052(4) 0.040(4) 0.029(3) 0.000 0.025(3) 0.000
C36 0.057(4) 0.043(4) 0.064(5) 0.000 0.045(4) 0.000
C37 0.025(3) 0.012(2) 0.020(3) 0.000 0.006(2) 0.000
C38 0.025(3) 0.037(3) 0.024(3) 0.000 0.004(2) 0.000
C39 0.024(3) 0.063(5) 0.042(4) 0.000 0.013(3) 0.000
C40 0.024(3) 0.048(4) 0.040(4) 0.000 -0.001(3) 0.000
C41 0.032(3) 0.030(3) 0.026(3) 0.000 -0.005(3) 0.000
C42 0.031(3) 0.023(3) 0.023(3) 0.000 0.007(2) 0.000

loop_
_atom_type_symbol
_atom_type_description
_atom_type_scat_dispersion_real
_atom_type_scat_dispersion_imag
_atom_type_scat_source
C C 0.0033 0.0016 'International Tables Vol C Tables 4.2.6.8 and 6.1.1.4'
H H 0.0000 0.0000 'International Tables Vol C Tables 4.2.6.8 and 6.1.1.4'
P P 0.1023 0.0942 'International Tables Vol C Tables 4.2.6.8 and 6.1.1.4'
Ge Ge 0.1547 1.8001 'International Tables Vol C Tables 4.2.6.8 and 6.1.1.4'
Pt Pt -1.7033 8.3905 'International Tables Vol C Tables 4.2.6.8 and 6.1.1.4'

loop_
_geom_angle_atom_site_label_1
_geom_angle_atom_site_label_2
_geom_angle_atom_site_label_3
_geom_angle
_geom_angle_site_symmetry_1
_geom_angle_site_symmetry_3
P2 Pt1 P1 85.83(4) . .
P2 Pt1 Ge3 97.20(3) . .
P1 Pt1 Ge3 165.63(3) . .
P2 Pt1 Ge1 159.78(3) . .
P1 Pt1 Ge1 111.14(3) . .
Ge3 Pt1 Ge1 69.188(16) . .
C27 Ge1 Ge2 108.10(15) . .
C27 Ge1 Pt1 117.22(6) . 4_565
Ge2 Ge1 Pt1 101.095(17) . 4_565
C27 Ge1 Pt1 117.22(6) . .
Ge2 Ge1 Pt1 101.095(17) . .
Pt1 Ge1 Pt1 109.50(2) 4_565 .
C27 Ge1 Ge3 141.91(15) . .
Ge2 Ge1 Ge3 110.00(2) . .
Pt1 Ge1 Ge3 54.750(11) 4_565 .
Pt1 Ge1 Ge3 54.751(11) . .
C35 Ge2 C33 104.04(16) . .
C35 Ge2 C33 104.04(16) . 4_565
C33 Ge2 C33 108.8(2) . 4_565
C35 Ge2 Ge1 114.16(18) . .
C33 Ge2 Ge1 112.55(12) . .
C33 Ge2 Ge1 112.54(12) 4_565 .
C37 Ge3 Pt1 105.46(8) . 4_565
C37 Ge3 Pt1 105.46(8) . .
Pt1 Ge3 Pt1 112.12(2) 4_565 .
C37 Ge3 Ge1 117.98(15) . .
Pt1 Ge3 Ge1 56.061(11) 4_565 .
Pt1 Ge3 Ge1 56.061(11) . .
C37 Ge3 H1H 101.8(18) . .
Pt1 Ge3 H1H 115.2(7) 4_565 .
Pt1 Ge3 H1H 115.2(8) . .
Ge1 Ge3 H1H 140.2(19) . .
C9 P1 C3 101.21(17) . .
C9 P1 C1 103.87(17) . .
C3 P1 C1 102.11(17) . .
C9 P1 Pt1 110.33(12) . .
C3 P1 Pt1 128.95(12) . .
C1 P1 Pt1 107.70(12) . .
C21 P2 C15 105.26(18) . .
C21 P2 C2 101.37(16) . .
C15 P2 C2 106.09(18) . .
C21 P2 Pt1 124.80(12) . .
C15 P2 Pt1 108.80(12) . .
C2 P2 Pt1 109.04(13) . .
C2 C1 P1 109.9(2) . .
C2 C1 H1A 109.7 . .
P1 C1 H1A 109.7 . .
C2 C1 H1B 109.7 . .
P1 C1 H1B 109.7 . .
H1A C1 H1B 108.2 . .
C1 C2 P2 110.9(2) . .
C1 C2 H2A 109.5 . .
P2 C2 H2A 109.5 . .
C1 C2 H2B 109.5 . .
P2 C2 H2B 109.5 . .
H2A C2 H2B 108.0 . .
C4 C3 C8 118.4(3) . .
C4 C3 P1 124.6(3) . .
C8 C3 P1 117.0(3) . .
C5 C4 C3 121.1(4) . .
C5 C4 H4 119.5 . .
C3 C4 H4 119.5 . .
C6 C5 C4 119.9(4) . .
C6 C5 H5 120.0 . .
C4 C5 H5 120.0 . .
C5 C6 C7 120.1(4) . .
C5 C6 H6 120.0 . .
C7 C6 H6 120.0 . .
C6 C7 C8 120.0(4) . .
C6 C7 H7 120.0 . .
C8 C7 H7 120.0 . .
C3 C8 C7 120.5(4) . .
C3 C8 H8 119.7 . .
C7 C8 H8 119.7 . .
C14 C9 C10 118.1(4) . .
C14 C9 P1 122.9(3) . .
C10 C9 P1 118.9(3) . .
C11 C10 C9 120.1(4) . .
C11 C10 H10 119.9 . .
C9 C10 H10 119.9 . .
C12 C11 C10 120.9(4) . .
C12 C11 H11 119.5 . .
C10 C11 H11 119.5 . .
C13 C12 C11 119.8(4) . .
C13 C12 H12 120.1 . .
C11 C12 H12 120.1 . .
C12 C13 C14 119.8(4) . .
C12 C13 H13 120.1 . .
C14 C13 H13 120.1 . .
C13 C14 C9 121.2(4) . .
C13 C14 H14 119.4 . .
C9 C14 H14 119.4 . .
C16 C15 C20 118.0(4) . .
C16 C15 P2 118.0(3) . .
C20 C15 P2 123.7(3) . .
C15 C16 C17 121.5(4) . .
C15 C16 H16 119.2 . .
C17 C16 H16 119.2 . .
C18 C17 C16 120.0(4) . .
C18 C17 H17 120.0 . .
C16 C17 H17 120.0 . .
C19 C18 C17 119.6(4) . .
C19 C18 H18 120.2 . .
C17 C18 H18 120.2 . .
C18 C19 C20 120.6(4) . .
C18 C19 H19 119.7 . .
C20 C19 H19 119.7 . .
C19 C20 C15 120.3(4) . .
C19 C20 H20 119.9 . .
C15 C20 H20 119.9 . .
C22 C21 C26 119.5(3) . .
C22 C21 P2 117.5(3) . .
C26 C21 P2 123.0(3) . .
C21 C22 C23 120.1(4) . .
C21 C22 H22 119.9 . .
C23 C22 H22 119.9 . .
C24 C23 C22 120.0(4) . .
C24 C23 H23 120.0 . .
C22 C23 H23 120.0 . .
C23 C24 C25 120.5(4) . .
C23 C24 H24 119.8 . .
C25 C24 H24 119.8 . .
C24 C25 C26 119.6(4) . .
C24 C25 H25 120.2 . .
C26 C25 H25 120.2 . .
C21 C26 C25 120.2(4) . .
C21 C26 H26 119.9 . .
C25 C26 H26 119.9 . .
C32 C27 C28 116.4(5) . .
C32 C27 Ge1 120.9(4) . .
C28 C27 Ge1 122.7(4) . .
C29 C28 C27 121.6(5) . .
C29 C28 H28 119.2 . .
C27 C28 H28 119.2 . .
C28 C29 C30 120.7(5) . .
C28 C29 H29 119.6 . .
C30 C29 H29 119.6 . .
C29 C30 C31 119.2(6) . .
C29 C30 H30 120.4 . .
C31 C30 H30 120.4 . .
C32 C31 C30 119.4(6) . .
C32 C31 H31 120.3 . .
C30 C31 H31 120.3 . .
C31 C32 C27 122.7(5) . .
C31 C32 H32 118.7 . .
C27 C32 H32 118.7 . .
C34 C33 Ge2 112.6(3) . .
C34 C33 H33A 109.1 . .
Ge2 C33 H33A 109.1 . .
C34 C33 H33B 109.1 . .
Ge2 C33 H33B 109.1 . .
H33A C33 H33B 107.8 . .
C33 C34 H34A 109.5 . .
C33 C34 H34B 109.5 . .
H34A C34 H34B 109.5 . .
C33 C34 H34C 109.5 . .
H34A C34 H34C 109.5 . .
H34B C34 H34C 109.5 . .
C36 C35 Ge2 111.3(4) . .
C36 C35 H35A 109.4 . .
Ge2 C35 H35A 109.4 . .
C36 C35 H35B 109.4 . .
Ge2 C35 H35B 109.4 . .
H35A C35 H35B 108.0 . .
C35 C36 H36A 109.5 . .
C35 C36 H36B 109.5 . .
H36A C36 H36B 109.5 . .
C35 C36 H36C 109.5 . .
H36A C36 H36C 109.5 . .
H36B C36 H36C 109.5 . .
C38 C37 C42 117.2(5) . .
C38 C37 Ge3 121.3(4) . .
C42 C37 Ge3 121.4(4) . .
C37 C38 C39 121.3(5) . .
C37 C38 H38 119.4 . .
C39 C38 H38 119.4 . .
C38 C39 C40 119.6(6) . .
C38 C39 H39 120.2 . .
C40 C39 H39 120.2 . .
C41 C40 C39 120.5(6) . .
C41 C40 H40 119.7 . .
C39 C40 H40 119.7 . .
C40 C41 C42 119.8(5) . .
C40 C41 H41 120.1 . .
C42 C41 H41 120.1 . .
C41 C42 C37 121.6(6) . .
C41 C42 H42 119.2 . .
C37 C42 H42 119.2 . .

loop_
_geom_bond_atom_site_label_1
_geom_bond_atom_site_label_2
_geom_bond_distance
_geom_bond_site_symmetry_2
Pt1 P2 2.2700(9) .
Pt1 P1 2.3092(9) .
Pt1 Ge3 2.4486(4) .
Pt1 Ge1 2.4875(4) .
Ge1 C27 1.988(5) .
Ge1 Ge2 2.4442(8) .
Ge1 Pt1 2.4875(4) 4_565
Ge1 Ge3 2.8027(8) .
Ge2 C35 1.963(6) .
Ge2 C33 1.986(4) .
Ge2 C33 1.986(4) 4_565
Ge3 C37 1.975(5) .
Ge3 Pt1 2.4486(4) 4_565
Ge3 H1H 1.45(5) .
P1 C9 1.823(4) .
P1 C3 1.832(4) .
P1 C1 1.847(4) .
P2 C21 1.834(4) .
P2 C15 1.835(4) .
P2 C2 1.841(4) .
C1 C2 1.537(5) .
C1 H1A 0.9900 .
C1 H1B 0.9900 .
C2 H2A 0.9900 .
C2 H2B 0.9900 .
C3 C4 1.389(5) .
C3 C8 1.390(5) .
C4 C5 1.383(5) .
C4 H4 0.9500 .
C5 C6 1.375(6) .
C5 H5 0.9500 .
C6 C7 1.381(6) .
C6 H6 0.9500 .
C7 C8 1.390(5) .
C7 H7 0.9500 .
C8 H8 0.9500 .
C9 C14 1.388(5) .
C9 C10 1.389(5) .
C10 C11 1.379(6) .
C10 H10 0.9500 .
C11 C12 1.373(6) .
C11 H11 0.9500 .
C12 C13 1.365(6) .
C12 H12 0.9500 .
C13 C14 1.386(6) .
C13 H13 0.9500 .
C14 H14 0.9500 .
C15 C16 1.381(5) .
C15 C20 1.397(5) .
C16 C17 1.382(6) .
C16 H16 0.9500 .
C17 C18 1.379(6) .
C17 H17 0.9500 .
C18 C19 1.372(6) .
C18 H18 0.9500 .
C19 C20 1.389(6) .
C19 H19 0.9500 .
C20 H20 0.9500 .
C21 C22 1.377(5) .
C21 C26 1.383(6) .
C22 C23 1.408(5) .
C22 H22 0.9500 .
C23 C24 1.361(6) .
C23 H23 0.9500 .
C24 C25 1.382(6) .
C24 H24 0.9500 .
C25 C26 1.400(5) .
C25 H25 0.9500 .
C26 H26 0.9500 .
C27 C32 1.388(7) .
C27 C28 1.405(7) .
C28 C29 1.376(8) .
C28 H28 0.9500 .
C29 C30 1.375(9) .
C29 H29 0.9500 .
C30 C31 1.394(8) .
C30 H30 0.9500 .
C31 C32 1.380(8) .
C31 H31 0.9500 .
C32 H32 0.9500 .
C33 C34 1.528(5) .
C33 H33A 0.9900 .
C33 H33B 0.9900 .
C34 H34A 0.9800 .
C34 H34B 0.9800 .
C34 H34C 0.9800 .
C35 C36 1.534(9) .
C35 H35A 0.9900 .
C35 H35B 0.9900 .
C36 H36A 0.9800 .
C36 H36B 0.9800 .
C36 H36C 0.9800 .
C37 C38 1.380(8) .
C37 C42 1.401(7) .
C38 C39 1.393(8) .
C38 H38 0.9500 .
C39 C40 1.393(8) .
C39 H39 0.9500 .
C40 C41 1.344(9) .
C40 H40 0.9500 .
C41 C42 1.394(8) .
C41 H41 0.9500 .
C42 H42 0.9500 .
